data_4130398
loop_
_publ_author_name
'Souto, Manuel'
'Cui, HengBo'
'Pe\~na-\'Alvarez, Miriam'
'Baonza, Valent\'in G'
'Jeschke, Harald O.'
'Tomic, Milan'
'Valent\'i, Roser'
'Blasi, Davide'
'Ratera, Imma'
'Rovira, Concepci\'o'
'Veciana, Jaume'

_publ_section_title
;
 Pressure-Induced Conductivity in a Neutral Nonplanar Spin-Localized
 Radical.
;
_journal_issue 36
_journal_name_full 'Journal of the American Chemical Society'
_journal_page_first 11517
_journal_page_last 11525
_journal_paper_doi 10.1021/jacs.6b02888
_journal_volume 138
_journal_year 2016
_chemical_formula_moiety 'C35 H10 Cl14 N S4'
_chemical_formula_sum 'C35 H10 Cl14 N S4'
_chemical_formula_weight 1068.98
_space_group_crystal_system monoclinic
_space_group_IT_number 4
_space_group_name_Hall 'P 2yb'
_space_group_name_H-M_alt 'P 1 21 1'
_atom_sites_solution_hydrogens geom
_audit_creation_method SHELXL-2013
_cell_angle_alpha 90
_cell_angle_beta 103.588(4)
_cell_angle_gamma 90
_cell_formula_units_Z 4
_cell_length_a 17.411(3)
_cell_length_b 7.9517(16)
_cell_length_c 30.177(6)
_cell_measurement_reflns_used 3509
_cell_measurement_temperature 293(2)
_cell_measurement_theta_max 18.44
_cell_measurement_theta_min 2.48
_cell_volume 4061.0(13)
_computing_cell_refinement 'Bruker SMART'
_computing_data_collection 'Bruker SMART'
_computing_data_reduction 'Bruker SAINT'
_computing_molecular_graphics 'Bruker SHELXTL'
_computing_publication_material 'Bruker SHELXTL'
_computing_structure_refinement 'SHELXL-2013 (Sheldrick, 2013)'
_computing_structure_solution 'Bruker SHELXTL'
_diffrn_ambient_temperature 293(2)
_diffrn_measured_fraction_theta_full 0.999
_diffrn_measured_fraction_theta_max 0.992
_diffrn_measurement_device_type 'CCD area detector'
_diffrn_measurement_method 'phi and omega scans'
_diffrn_radiation_monochromator graphite
_diffrn_radiation_source 'sealed tube'
_diffrn_radiation_type MoK\a
_diffrn_radiation_wavelength 0.71073
_diffrn_reflns_av_R_equivalents 0.1286
_diffrn_reflns_av_unetI/netI 0.1847
_diffrn_reflns_Laue_measured_fraction_full 0.999
_diffrn_reflns_Laue_measured_fraction_max 0.992
_diffrn_reflns_limit_h_max 23
_diffrn_reflns_limit_h_min -23
_diffrn_reflns_limit_k_max 10
_diffrn_reflns_limit_k_min -10
_diffrn_reflns_limit_l_max 40
_diffrn_reflns_limit_l_min -40
_diffrn_reflns_number 64741
_diffrn_reflns_point_group_measured_fraction_full 0.999
_diffrn_reflns_point_group_measured_fraction_max 0.985
_diffrn_reflns_theta_full 25.242
_diffrn_reflns_theta_max 28.354
_diffrn_reflns_theta_min 2.040
_exptl_absorpt_coefficient_mu 1.187
_exptl_absorpt_correction_T_max 1.0
_exptl_absorpt_correction_T_min 0.791327
_exptl_absorpt_correction_type empirical
_exptl_absorpt_process_details 'SADABS v2.10 BRUKER 2001'
_exptl_crystal_colour orange
_exptl_crystal_density_diffrn 1.748
_exptl_crystal_description plate
_exptl_crystal_F_000 2116
_exptl_crystal_size_max 0.24
_exptl_crystal_size_mid 0.24
_exptl_crystal_size_min 0.08
_refine_diff_density_max 0.522
_refine_diff_density_min -0.385
_refine_diff_density_rms 0.068
_refine_ls_abs_structure_details
;
 Flack x determined using 2363 quotients [(I+)-(I-)]/[(I+)+(I-)]
 (Parsons and Flack (2004), Acta Cryst. A60, s61).
;
_refine_ls_abs_structure_Flack 0.13(10)
_refine_ls_extinction_method none
_refine_ls_goodness_of_fit_ref 0.917
_refine_ls_hydrogen_treatment constr
_refine_ls_matrix_type full
_refine_ls_number_parameters 973
_refine_ls_number_reflns 20060
_refine_ls_number_restraints 7
_refine_ls_restrained_S_all 0.917
_refine_ls_R_factor_all 0.2193
_refine_ls_R_factor_gt 0.0614
_refine_ls_shift/su_max 0.006
_refine_ls_shift/su_mean 0.001
_refine_ls_structure_factor_coef Fsqd
_refine_ls_weighting_details 'w=1/[\s^2^(Fo^2^)+(0.0395P)^2^] where P=(Fo^2^+2Fc^2^)/3'
_refine_ls_weighting_scheme calc
_refine_ls_wR_factor_gt 0.1036
_refine_ls_wR_factor_ref 0.1457
_reflns_Friedel_coverage 0.856
_reflns_Friedel_fraction_full 1.000
_reflns_Friedel_fraction_max 0.978
_reflns_number_gt 7063
_reflns_number_total 20060
_reflns_threshold_expression 'I > 2\s(I)'
_cod_data_source_file ja6b02888_si_001.cif
_cod_data_source_block souto10
_cod_original_cell_volume 4061.0(14)
_cod_original_sg_symbol_H-M 'P 21'
_cod_database_code 4130398
_shelx_space_group_comment
;
The symmetry employed for this shelxl refinement is uniquely defined
by the following loop, which should always be used as a source of
symmetry information in preference to the above space-group names.
They are only intended as comments.
;
_shelxl_version_number 2013-3

loop_
_space_group_symop_operation_xyz
'x, y, z'
'-x, y+1/2, -z'

loop_
_atom_site_label
_atom_site_type_symbol
_atom_site_fract_x
_atom_site_fract_y
_atom_site_fract_z
_atom_site_U_iso_or_equiv
_atom_site_adp_type
_atom_site_occupancy
_atom_site_site_symmetry_order
_atom_site_calc_flag
_atom_site_refinement_flags_posn
_atom_site_refinement_flags_adp
Cl1 Cl -0.1975(2) 1.0552(5) 0.29543(13) 0.0632(12) Uani 1 1 d . .
S1 S 0.47903(19) 1.1786(4) 0.50623(9) 0.0629(9) Uani 1 1 d . .
N1 N 0.2618(5) 1.0135(15) 0.4552(3) 0.056(2) Uani 1 1 d . .
C1 C 0.4994(6) 1.0600(14) 0.5568(3) 0.055(3) Uani 1 1 d . .
Cl2 Cl -0.3455(3) 0.9836(6) 0.22198(19) 0.0626(14) Uani 1 1 d . .
S2 S 0.4199(4) 0.9590(6) 0.5722(2) 0.071(2) Uani 1 1 d . .
C2 C 0.3837(6) 1.0940(13) 0.4872(3) 0.049(3) Uani 1 1 d . .
S3 S 0.5999(5) 0.9247(6) 0.6333(3) 0.082(2) Uani 1 1 d . .
C3 C 0.3261(7) 1.1052(14) 0.4486(4) 0.056(3) Uani 1 1 d . .
H3A H 0.3290 1.1635 0.4223 0.067 Uiso 1 1 calc R U
Cl3 Cl -0.1774(2) 0.5782(5) 0.13536(13) 0.0635(12) Uani 1 1 d . .
Cl4 Cl -0.0256(2) 0.7148(6) 0.19702(16) 0.0643(14) Uani 1 1 d . .
S4 S 0.65431(18) 1.1526(5) 0.57010(11) 0.0837(10) Uani 1 1 d . .
C4 C 0.2803(13) 0.9427(16) 0.4977(8) 0.055(7) Uani 1 1 d . .
H4A H 0.2479 0.8747 0.5105 0.065 Uiso 1 1 calc R U
Cl5 Cl -0.3964(4) 0.3638(7) 0.11469(19) 0.0971(18) Uani 1 1 d . .
C5 C 0.3574(10) 0.992(2) 0.5179(6) 0.062(4) Uani 1 1 d . .
Cl6 Cl -0.4310(4) 0.3308(8) 0.0105(2) 0.120(2) Uani 1 1 d . .
C6 C 0.5753(7) 1.0473(15) 0.5827(3) 0.059(3) Uani 1 1 d . .
Cl7 Cl -0.3883(4) 0.6255(9) -0.04776(15) 0.125(2) Uani 1 1 d . .
C7 C 0.7000(15) 0.9479(18) 0.6397(8) 0.070(8) Uani 1 1 d . .
H7 H 0.7359 0.8910 0.6625 0.084 Uiso 1 1 calc R U
Cl8 Cl -0.3178(6) 0.9529(7) -0.0026(3) 0.114(3) Uani 1 1 d . .
C8 C 0.7239(7) 1.0491(19) 0.6112(4) 0.083(4) Uani 1 1 d . .
H8A H 0.7775 1.0647 0.6132 0.100 Uiso 1 1 calc R U
Cl9 Cl -0.2971(4) 1.0025(7) 0.10033(17) 0.0831(16) Uani 1 1 d . .
C9 C 0.1894(11) 0.988(2) 0.4224(6) 0.065(4) Uani 1 1 d . .
Cl10 Cl -0.2856(4) 0.4643(6) 0.2361(3) 0.076(2) Uani 1 1 d . .
C10 C 0.1895(12) 0.993(2) 0.3766(7) 0.079(5) Uani 1 1 d . .
H10A H 0.2361 1.0160 0.3678 0.095 Uiso 1 1 calc R U
Cl11 Cl -0.4096(4) 0.4113(7) 0.2925(3) 0.093(2) Uani 1 1 d . .
C11 C 0.1195(14) 0.9636(19) 0.3435(9) 0.077(6) Uani 1 1 d . .
H11A H 0.1190 0.9643 0.3127 0.092 Uiso 1 1 calc R U
Cl12 Cl -0.5815(3) 0.5328(7) 0.25502(19) 0.0957(16) Uani 1 1 d . .
C12 C 0.0500(15) 0.9327(17) 0.3584(9) 0.061(7) Uani 1 1 d . .
Cl13 Cl -0.6279(2) 0.7218(6) 0.16277(18) 0.0858(15) Uani 1 1 d . .
C13 C 0.0502(15) 0.9346(17) 0.4041(9) 0.066(6) Uani 1 1 d . .
H13A H 0.0036 0.9191 0.4136 0.079 Uiso 1 1 calc R U
Cl14 Cl -0.5008(3) 0.8278(6) 0.11397(14) 0.0768(14) Uani 1 1 d . .
C14 C 0.1193(15) 0.9593(18) 0.4350(8) 0.078(7) Uani 1 1 d . .
H14A H 0.1197 0.9566 0.4658 0.094 Uiso 1 1 calc R U
C15 C -0.0272(13) 0.900(2) 0.3257(7) 0.055(5) Uani 1 1 d . .
H15A H -0.0697 0.8738 0.3382 0.066 Uiso 1 1 calc R U
C16 C -0.0414(11) 0.9050(19) 0.2807(6) 0.050(5) Uani 1 1 d . .
H16A H 0.0004 0.9391 0.2685 0.060 Uiso 1 1 calc R U
C17 C -0.1166(9) 0.862(2) 0.2470(5) 0.046(4) Uani 1 1 d . .
C18 C -0.1898(13) 0.9227(17) 0.2523(7) 0.044(6) Uani 1 1 d . .
C19 C -0.2597(10) 0.881(2) 0.2198(6) 0.046(4) Uani 1 1 d . .
C20 C -0.2576(8) 0.7680(18) 0.1836(5) 0.044(4) Uani 1 1 d . .
C21 C -0.1836(9) 0.7186(18) 0.1774(5) 0.045(4) Uani 1 1 d . .
C22 C -0.1170(8) 0.7694(18) 0.2067(5) 0.042(4) Uani 1 1 d . .
C23 C -0.3326(8) 0.7040(19) 0.1546(5) 0.052(4) Uani 1 1 d . .
C24 C -0.3463(8) 0.679(2) 0.1059(4) 0.045(4) Uani 1 1 d . .
C25 C -0.3784(10) 0.533(2) 0.0832(6) 0.059(5) Uani 1 1 d . .
C26 C -0.3893(11) 0.513(3) 0.0372(7) 0.071(5) Uani 1 1 d . .
C27 C -0.3734(10) 0.642(2) 0.0097(5) 0.062(4) Uani 1 1 d . .
C28 C -0.3401(9) 0.782(2) 0.0295(5) 0.055(4) Uani 1 1 d . .
C29 C -0.3301(8) 0.811(2) 0.0775(6) 0.056(5) Uani 1 1 d . .
C30 C -0.3951(8) 0.655(2) 0.1770(4) 0.047(4) Uani 1 1 d . .
C31 C -0.3776(8) 0.5607(19) 0.2182(5) 0.053(4) Uani 1 1 d . .
C32 C -0.4326(11) 0.526(2) 0.2427(5) 0.063(5) Uani 1 1 d . .
C33 C -0.5103(10) 0.576(2) 0.2266(5) 0.054(4) Uani 1 1 d . .
C34 C -0.5309(8) 0.661(2) 0.1858(6) 0.054(5) Uani 1 1 d . .
C35 C -0.4754(7) 0.7066(18) 0.1624(5) 0.053(4) Uani 1 1 d . .
S1A S 0.9218(4) -0.0584(5) 0.5723(2) 0.069(2) Uani 1 1 d . .
Cl1A Cl 0.4726(2) 0.1650(7) 0.19778(15) 0.0609(13) Uani 1 1 d . .
N1A N 0.7622(6) 0.0091(15) 0.4568(3) 0.061(3) Uani 1 1 d . .
C1A C 1.0028(6) 0.0428(14) 0.5567(3) 0.054(3) Uani 1 1 d . .
Cl2A Cl 0.3229(2) 0.2980(5) 0.13560(14) 0.0651(12) Uani 1 1 d . .
S2A S 0.98244(18) 0.1577(5) 0.50543(10) 0.0648(9) Uani 1 1 d . .
C2A C 0.8566(12) -0.0232(17) 0.5205(6) 0.057(4) Uani 1 1 d . .
Cl3A Cl 0.1534(3) -0.1061(6) 0.22103(19) 0.0606(13) Uani 1 1 d . .
S3A S 1.15610(18) 0.1397(6) 0.56909(11) 0.0846(11) Uani 1 1 d . .
C3A C 0.7813(15) -0.0656(17) 0.5002(8) 0.059(8) Uani 1 1 d . .
H3AA H 0.7481 -0.1326 0.5127 0.071 Uiso 1 1 calc R U
S4A S 1.1020(5) -0.0775(6) 0.6338(3) 0.078(2) Uani 1 1 d . .
Cl4A Cl 0.2998(2) -0.1781(5) 0.29538(13) 0.0640(12) Uani 1 1 d . .
C4A C 0.8277(6) 0.0944(15) 0.4493(4) 0.059(3) Uani 1 1 d . .
H4AA H 0.8312 0.1510 0.4229 0.071 Uiso 1 1 calc R U
Cl5A Cl 0.2139(4) 0.4124(6) 0.2357(2) 0.0682(18) Uani 1 1 d . .
C5A C 0.8857(6) 0.0794(13) 0.4880(3) 0.052(3) Uani 1 1 d . .
Cl6A Cl 0.0891(5) 0.4679(7) 0.2924(2) 0.091(2) Uani 1 1 d . .
C6A C 1.0777(6) 0.0327(16) 0.5832(4) 0.061(3) Uani 1 1 d . .
Cl7A Cl -0.0824(3) 0.3546(8) 0.25397(19) 0.0977(17) Uani 1 1 d . .
C7A C 1.2274(7) 0.051(2) 0.6127(5) 0.092(5) Uani 1 1 d . .
H7AA H 1.2808 0.0740 0.6162 0.111 Uiso 1 1 calc R U
Cl8A Cl -0.1288(2) 0.1606(6) 0.16225(18) 0.0869(15) Uani 1 1 d . .
C8A C 1.2029(17) -0.049(2) 0.6397(11) 0.092(10) Uani 1 1 d . U
H8AA H 1.2390 -0.1055 0.6624 0.110 Uiso 1 1 calc R U
Cl9A Cl -0.0015(3) 0.0530(7) 0.11364(15) 0.0828(15) Uani 1 1 d . .
C9A C 0.6885(11) -0.0089(19) 0.4246(6) 0.062(4) Uani 1 1 d . .
C10A C 0.6205(11) -0.013(2) 0.4391(7) 0.066(5) Uani 1 1 d . .
H10B H 0.6208 -0.0125 0.4699 0.079 Uiso 1 1 calc R U
C11A C 0.5492(14) -0.017(2) 0.4051(8) 0.071(6) Uani 1 1 d . .
H11B H 0.5020 -0.0161 0.4145 0.085 Uiso 1 1 calc R U
C12A C 0.5449(12) -0.023(2) 0.3585(7) 0.050(5) Uani 1 1 d . .
C13A C 0.6158(14) -0.024(2) 0.3468(8) 0.079(6) Uani 1 1 d . .
H13B H 0.6166 -0.0300 0.3161 0.095 Uiso 1 1 calc R U
C14A C 0.6859(11) -0.018(2) 0.3789(7) 0.076(5) Uani 1 1 d . .
H14B H 0.7330 -0.0190 0.3694 0.091 Uiso 1 1 calc R U
C15A C 0.4694(13) -0.012(3) 0.3249(8) 0.078(6) Uani 1 1 d . .
H15B H 0.4246 -0.0059 0.3366 0.093 Uiso 1 1 calc R U
C16A C 0.4571(11) -0.009(2) 0.2812(6) 0.059(5) Uani 1 1 d . .
H16B H 0.5014 -0.0251 0.2694 0.071 Uiso 1 1 calc R U
C17A C 0.3835(8) 0.016(2) 0.2481(4) 0.042(3) Uani 1 1 d . .
C18A C 0.3838(8) 0.1070(18) 0.2097(5) 0.046(4) Uani 1 1 d . .
C19A C 0.3139(8) 0.157(2) 0.1782(4) 0.046(4) Uani 1 1 d . .
C20A C 0.2384(8) 0.1080(16) 0.1822(4) 0.038(3) Uani 1 1 d . .
C21A C 0.2408(9) -0.004(2) 0.2183(5) 0.041(4) Uani 1 1 d . .
C22A C 0.3081(14) -0.0423(17) 0.2502(8) 0.049(6) Uani 1 1 d . .
C23A C 0.1661(8) 0.1783(18) 0.1553(4) 0.042(3) Uani 1 1 d . .
C24A C 0.1041(7) 0.2286(18) 0.1787(5) 0.043(4) Uani 1 1 d . .
C25A C 0.1224(8) 0.3253(19) 0.2180(5) 0.049(4) Uani 1 1 d . .
C26A C 0.0647(9) 0.361(2) 0.2424(5) 0.053(4) Uani 1 1 d . .
C27A C -0.0145(10) 0.304(2) 0.2234(6) 0.063(5) Uani 1 1 d . .
C28A C -0.0328(10) 0.217(2) 0.1833(6) 0.059(5) Uani 1 1 d . .
C29A C 0.0259(8) 0.1792(19) 0.1605(4) 0.051(4) Uani 1 1 d . .
C30A C 0.1537(9) 0.193(2) 0.1049(5) 0.055(4) Uani 1 1 d . .
C31A C 0.1216(9) 0.347(2) 0.0834(6) 0.058(5) Uani 1 1 d . .
C32A C 0.1050(11) 0.361(3) 0.0354(6) 0.069(6) Uani 1 1 d . .
C33A C 0.1273(10) 0.234(3) 0.0104(6) 0.078(6) Uani 1 1 d . .
C34A C 0.1582(9) 0.079(2) 0.0309(5) 0.065(5) Uani 1 1 d . .
C35A C 0.1715(9) 0.070(2) 0.0769(5) 0.053(4) Uani 1 1 d . .
Cl31 Cl 0.1033(4) 0.5143(7) 0.11506(18) 0.0926(16) Uani 1 1 d . .
Cl32 Cl 0.0677(4) 0.5474(9) 0.0111(2) 0.123(2) Uani 1 1 d . .
Cl33 Cl 0.1114(4) 0.2641(7) -0.04784(16) 0.112(2) Uani 1 1 d . .
Cl34 Cl 0.1809(6) -0.0691(6) -0.0029(3) 0.095(3) Uani 1 1 d . .
Cl35 Cl 0.2021(4) -0.1226(8) 0.10058(18) 0.0875(17) Uani 1 1 d . .

loop_
_atom_site_aniso_label
_atom_site_aniso_U_11
_atom_site_aniso_U_22
_atom_site_aniso_U_33
_atom_site_aniso_U_23
_atom_site_aniso_U_13
_atom_site_aniso_U_12
Cl1 0.057(3) 0.084(3) 0.050(2) -0.023(2) 0.018(2) -0.007(2)
S1 0.0552(18) 0.082(3) 0.0498(18) 0.0070(17) 0.0093(15) -0.0061(18)
N1 0.042(6) 0.086(7) 0.039(6) 0.000(6) 0.010(5) -0.005(6)
C1 0.045(7) 0.070(8) 0.053(7) -0.010(6) 0.018(6) -0.013(6)
Cl2 0.049(3) 0.076(3) 0.063(3) -0.019(3) 0.014(2) 0.011(3)
S2 0.053(4) 0.112(5) 0.046(4) 0.005(2) 0.010(3) -0.013(2)
C2 0.051(7) 0.059(7) 0.039(6) 0.002(5) 0.015(6) -0.013(6)
S3 0.078(4) 0.113(5) 0.053(4) 0.005(2) 0.008(3) 0.003(2)
C3 0.062(8) 0.062(8) 0.045(7) 0.007(6) 0.014(6) 0.001(6)
Cl3 0.062(3) 0.078(3) 0.049(2) -0.014(2) 0.010(2) 0.014(2)
Cl4 0.046(2) 0.076(4) 0.076(3) -0.003(3) 0.025(2) 0.007(2)
S4 0.055(2) 0.118(3) 0.076(2) 0.002(2) 0.0101(17) -0.015(2)
C4 0.039(13) 0.08(2) 0.046(16) 0.000(7) 0.014(12) -0.013(7)
Cl5 0.155(5) 0.061(4) 0.081(4) -0.012(3) 0.039(4) -0.026(4)
C5 0.038(8) 0.105(11) 0.040(8) 0.008(10) 0.004(6) -0.010(10)
Cl6 0.159(6) 0.107(5) 0.085(4) -0.045(4) 0.015(4) -0.037(5)
C6 0.060(8) 0.070(9) 0.045(7) -0.014(6) 0.008(6) 0.000(7)
Cl7 0.145(5) 0.190(6) 0.042(3) -0.018(3) 0.021(3) -0.013(5)
C7 0.063(13) 0.093(15) 0.044(11) -0.001(8) -0.012(9) 0.008(8)
Cl8 0.144(8) 0.134(8) 0.071(6) 0.026(3) 0.038(5) -0.005(3)
C8 0.062(8) 0.115(12) 0.066(9) -0.034(9) 0.002(7) 0.005(8)
Cl9 0.120(5) 0.060(3) 0.060(3) 0.008(3) 0.003(3) -0.018(4)
C9 0.038(8) 0.106(11) 0.045(9) -0.009(10) 0.000(7) 0.013(10)
Cl10 0.048(4) 0.089(4) 0.084(5) 0.032(3) 0.003(3) 0.001(2)
C10 0.048(10) 0.130(12) 0.057(11) -0.005(11) 0.007(8) -0.019(10)
Cl11 0.082(5) 0.128(5) 0.065(5) 0.024(3) 0.008(4) -0.026(3)
C11 0.049(12) 0.130(14) 0.053(12) -0.009(9) 0.015(9) -0.022(9)
Cl12 0.085(4) 0.100(4) 0.122(4) -0.014(4) 0.063(3) -0.014(3)
C12 0.049(13) 0.076(13) 0.052(14) 0.003(7) -0.004(10) 0.000(7)
Cl13 0.042(2) 0.086(4) 0.125(4) -0.023(3) 0.011(3) 0.010(3)
C13 0.052(13) 0.102(15) 0.043(13) -0.002(7) 0.008(10) 0.002(7)
Cl14 0.069(3) 0.090(4) 0.063(3) 0.014(3) -0.003(2) 0.027(3)
C14 0.064(13) 0.138(16) 0.031(9) 0.017(9) 0.009(8) 0.016(10)
C15 0.058(12) 0.067(10) 0.035(11) 0.013(9) 0.000(9) -0.015(10)
C16 0.035(10) 0.060(9) 0.052(12) 0.028(8) 0.004(8) 0.007(8)
C17 0.046(10) 0.041(10) 0.047(10) 0.004(9) 0.004(8) -0.018(9)
C18 0.045(14) 0.058(13) 0.028(11) 0.008(6) 0.007(10) -0.013(7)
C19 0.049(11) 0.043(9) 0.048(11) -0.002(10) 0.015(9) 0.004(10)
C20 0.031(8) 0.061(11) 0.038(8) 0.006(8) 0.004(7) 0.003(7)
C21 0.055(10) 0.035(9) 0.044(9) 0.010(7) 0.009(8) 0.012(8)
C22 0.042(8) 0.046(10) 0.038(9) 0.010(7) 0.008(7) 0.012(7)
C23 0.038(8) 0.054(11) 0.058(10) 0.007(9) 0.001(8) 0.002(8)
C24 0.042(8) 0.056(11) 0.034(8) 0.006(9) 0.003(7) 0.003(8)
C25 0.069(12) 0.057(14) 0.053(12) -0.003(11) 0.019(9) -0.013(10)
C26 0.072(13) 0.062(13) 0.079(15) -0.008(12) 0.018(11) -0.017(11)
C27 0.071(11) 0.064(12) 0.043(9) -0.017(10) -0.001(8) -0.007(10)
C28 0.056(10) 0.065(11) 0.045(10) 0.015(8) 0.015(8) 0.005(8)
C29 0.033(9) 0.074(13) 0.055(12) -0.007(10) -0.001(8) 0.005(9)
C30 0.052(9) 0.056(10) 0.028(7) 0.004(7) 0.001(7) 0.001(8)
C31 0.041(9) 0.057(11) 0.060(10) -0.010(9) 0.011(8) 0.002(8)
C32 0.062(12) 0.068(13) 0.061(12) -0.009(10) 0.019(10) -0.027(11)
C33 0.053(10) 0.066(12) 0.045(10) -0.007(9) 0.016(8) -0.014(9)
C34 0.027(8) 0.046(11) 0.094(13) -0.037(10) 0.023(8) -0.018(8)
C35 0.034(8) 0.054(10) 0.060(9) -0.013(8) -0.014(7) 0.024(8)
S1A 0.055(4) 0.106(5) 0.041(4) 0.0118(18) 0.005(3) -0.007(2)
Cl1A 0.041(2) 0.078(3) 0.066(3) 0.003(3) 0.018(2) -0.006(2)
N1A 0.045(6) 0.089(8) 0.049(6) 0.015(6) 0.011(5) 0.000(6)
C1A 0.038(6) 0.070(8) 0.054(7) 0.008(6) 0.007(5) -0.004(6)
Cl2A 0.061(3) 0.074(3) 0.060(3) 0.021(2) 0.015(2) -0.018(2)
S2A 0.0545(18) 0.086(2) 0.0518(19) 0.0148(17) 0.0086(15) -0.0073(18)
C2A 0.056(9) 0.083(10) 0.037(8) -0.003(8) 0.022(7) 0.000(9)
Cl3A 0.042(3) 0.069(3) 0.069(4) 0.016(3) 0.010(2) -0.007(3)
S3A 0.0527(19) 0.127(3) 0.073(2) 0.019(2) 0.0115(17) -0.009(2)
C3A 0.056(16) 0.09(2) 0.036(14) 0.004(7) 0.022(12) -0.015(8)
S4A 0.066(4) 0.116(4) 0.047(4) 0.014(2) 0.003(3) 0.003(2)
Cl4A 0.060(3) 0.078(3) 0.054(3) 0.018(2) 0.012(2) 0.001(2)
C4A 0.052(7) 0.082(9) 0.044(7) 0.010(6) 0.013(6) 0.002(7)
Cl5A 0.051(4) 0.085(4) 0.062(4) -0.030(3) -0.001(3) -0.011(2)
C5A 0.052(7) 0.061(7) 0.044(7) -0.003(6) 0.011(6) -0.001(6)
Cl6A 0.097(5) 0.126(5) 0.052(4) -0.021(3) 0.019(4) 0.032(3)
C6A 0.056(8) 0.083(9) 0.045(7) -0.007(6) 0.011(6) 0.002(7)
Cl7A 0.078(4) 0.119(4) 0.114(4) 0.025(4) 0.058(3) 0.024(4)
C7A 0.054(8) 0.137(14) 0.080(10) 0.013(9) 0.001(7) -0.021(9)
Cl8A 0.041(2) 0.075(3) 0.136(4) 0.033(3) 0.004(3) -0.003(3)
C8A 0.074(13) 0.107(14) 0.088(14) 0.007(8) 0.005(11) -0.002(8)
Cl9A 0.070(3) 0.106(4) 0.064(3) -0.011(3) -0.001(2) -0.034(3)
C9A 0.044(9) 0.097(10) 0.043(9) 0.013(9) 0.002(7) -0.005(10)
C10A 0.035(10) 0.129(12) 0.036(9) 0.005(9) 0.012(8) 0.001(10)
C11A 0.042(12) 0.111(12) 0.061(15) 0.005(11) 0.016(11) 0.003(10)
C12A 0.037(10) 0.074(10) 0.038(11) 0.010(8) 0.008(9) 0.010(8)
C13A 0.057(13) 0.153(15) 0.027(9) 0.007(9) 0.008(8) 0.015(11)
C14A 0.033(8) 0.154(14) 0.046(10) 0.017(11) 0.019(7) 0.014(10)
C15A 0.044(12) 0.120(15) 0.071(16) 0.003(14) 0.018(11) -0.002(12)
C16A 0.061(12) 0.071(10) 0.043(12) 0.028(9) 0.009(9) 0.012(10)
C17A 0.039(9) 0.060(10) 0.027(8) -0.006(8) 0.008(7) -0.012(9)
C18A 0.033(8) 0.062(11) 0.045(9) 0.001(8) 0.013(7) -0.002(7)
C19A 0.044(9) 0.063(11) 0.032(8) 0.006(8) 0.013(7) 0.002(9)
C20A 0.044(9) 0.038(9) 0.033(8) -0.001(7) 0.011(7) -0.001(7)
C21A 0.037(10) 0.057(9) 0.031(9) -0.008(10) 0.012(8) -0.002(10)
C22A 0.049(15) 0.051(13) 0.050(14) 0.020(7) 0.021(12) 0.000(7)
C23A 0.048(8) 0.049(9) 0.026(7) 0.005(7) 0.001(7) -0.012(8)
C24A 0.030(7) 0.047(9) 0.051(9) 0.016(7) 0.004(7) 0.000(7)
C25A 0.045(9) 0.064(11) 0.029(8) -0.010(8) -0.012(7) 0.018(8)
C26A 0.053(11) 0.059(11) 0.043(10) -0.001(9) 0.006(8) 0.009(10)
C27A 0.045(10) 0.063(12) 0.088(13) 0.030(10) 0.032(10) 0.007(9)
C28A 0.058(10) 0.052(12) 0.056(11) -0.001(9) -0.007(9) -0.025(9)
C29A 0.055(9) 0.064(11) 0.038(8) -0.002(8) 0.015(7) 0.012(9)
C30A 0.058(10) 0.054(11) 0.049(10) 0.003(9) 0.004(8) -0.011(9)
C31A 0.058(11) 0.068(14) 0.048(11) 0.009(10) 0.010(9) -0.007(10)
C32A 0.068(12) 0.088(15) 0.049(12) 0.042(12) 0.009(10) -0.002(12)
C33A 0.060(11) 0.128(19) 0.044(11) 0.013(13) 0.012(9) -0.005(12)
C34A 0.057(10) 0.101(14) 0.036(10) 0.003(9) 0.005(8) 0.002(10)
C35A 0.064(11) 0.059(11) 0.035(10) 0.005(9) 0.008(8) 0.009(9)
Cl31 0.143(5) 0.062(3) 0.079(4) 0.018(3) 0.039(4) 0.018(4)
Cl32 0.172(6) 0.115(5) 0.079(4) 0.049(4) 0.026(4) 0.043(5)
Cl33 0.146(5) 0.135(5) 0.052(3) 0.024(3) 0.019(3) 0.021(4)
Cl34 0.122(6) 0.104(6) 0.056(5) -0.019(2) 0.019(5) 0.012(3)
Cl35 0.118(5) 0.072(3) 0.059(4) -0.009(3) -0.007(3) 0.019(4)

loop_
_atom_type_symbol
_atom_type_description
_atom_type_scat_dispersion_real
_atom_type_scat_dispersion_imag
_atom_type_scat_source
C C 0.0033 0.0016 'International Tables Vol C Tables 4.2.6.8 and 6.1.1.4'
H H 0.0000 0.0000 'International Tables Vol C Tables 4.2.6.8 and 6.1.1.4'
N N 0.0061 0.0033 'International Tables Vol C Tables 4.2.6.8 and 6.1.1.4'
S S 0.1246 0.1234 'International Tables Vol C Tables 4.2.6.8 and 6.1.1.4'
Cl Cl 0.1484 0.1585 'International Tables Vol C Tables 4.2.6.8 and 6.1.1.4'

loop_
_geom_angle_atom_site_label_1
_geom_angle_atom_site_label_2
_geom_angle_atom_site_label_3
_geom_angle
C1 S1 C2 93.5(5)
C4 N1 C3 109.3(12)
C4 N1 C9 124.8(14)
C3 N1 C9 125.8(12)
C6 C1 S2 121.9(9)
C6 C1 S1 120.4(8)
S2 C1 S1 117.7(6)
C1 S2 C5 92.2(7)
C3 C2 C5 108.8(11)
C3 C2 S1 135.1(9)
C5 C2 S1 116.1(10)
C7 S3 C6 94.1(9)
C2 C3 N1 107.4(9)
C2 C3 H3A 126.3
N1 C3 H3A 126.3
C8 S4 C6 94.1(7)
N1 C4 C5 106.6(15)
N1 C4 H4A 126.7
C5 C4 H4A 126.7
C2 C5 C4 107.9(15)
C2 C5 S2 118.7(11)
C4 C5 S2 133.3(14)
C1 C6 S4 123.2(8)
C1 C6 S3 122.5(9)
S4 C6 S3 114.3(7)
C8 C7 S3 117.4(16)
C8 C7 H7 121.3
S3 C7 H7 121.3
C7 C8 S4 119.1(14)
C7 C8 H8A 120.5
S4 C8 H8A 120.5
C14 C9 C10 119.2(18)
C14 C9 N1 121.9(17)
C10 C9 N1 118.9(16)
C9 C10 C11 120.2(19)
C9 C10 H10A 119.9
C11 C10 H10A 119.9
C10 C11 C12 118(2)
C10 C11 H11A 121.0
C12 C11 H11A 121.0
C13 C12 C11 121(2)
C13 C12 C15 117(2)
C11 C12 C15 122(2)
C14 C13 C12 119(2)
C14 C13 H13A 120.5
C12 C13 H13A 120.5
C13 C14 C9 122(2)
C13 C14 H14A 118.8
C9 C14 H14A 118.8
C16 C15 C12 127(2)
C16 C15 H15A 116.7
C12 C15 H15A 116.7
C15 C16 C17 127.8(18)
C15 C16 H16A 116.1
C17 C16 H16A 116.1
C18 C17 C22 116.8(14)
C18 C17 C16 121.3(16)
C22 C17 C16 121.8(15)
C17 C18 C19 119.9(17)
C17 C18 Cl1 122.2(15)
C19 C18 Cl1 117.8(15)
C18 C19 C20 120.6(15)
C18 C19 Cl2 118.5(14)
C20 C19 Cl2 120.6(12)
C21 C20 C19 118.0(13)
C21 C20 C23 122.4(13)
C19 C20 C23 119.6(13)
C22 C21 C20 120.5(14)
C22 C21 Cl3 119.1(12)
C20 C21 Cl3 120.1(12)
C21 C22 C17 123.2(13)
C21 C22 Cl4 119.9(12)
C17 C22 Cl4 116.9(11)
C24 C23 C30 118.1(12)
C24 C23 C20 124.0(12)
C30 C23 C20 117.8(12)
C25 C24 C29 115.6(13)
C25 C24 C23 124.4(15)
C29 C24 C23 119.9(15)
C26 C25 C24 122.8(17)
C26 C25 Cl5 118.0(15)
C24 C25 Cl5 118.9(13)
C25 C26 C27 121.4(18)
C25 C26 Cl6 121.0(17)
C27 C26 Cl6 117.4(15)
C28 C27 C26 118.5(15)
C28 C27 Cl7 117.9(14)
C26 C27 Cl7 123.4(14)
C27 C28 C29 121.5(15)
C27 C28 Cl8 121.9(13)
C29 C28 Cl8 116.1(13)
C24 C29 C28 119.5(15)
C24 C29 Cl9 120.6(13)
C28 C29 Cl9 119.8(13)
C31 C30 C35 114.5(12)
C31 C30 C23 121.0(12)
C35 C30 C23 124.3(12)
C32 C31 C30 122.9(14)
C32 C31 Cl10 117.0(14)
C30 C31 Cl10 119.7(11)
C31 C32 C33 120.2(16)
C31 C32 Cl11 121.9(15)
C33 C32 Cl11 117.8(13)
C34 C33 C32 118.9(14)
C34 C33 Cl12 118.9(14)
C32 C33 Cl12 122.2(13)
C35 C34 C33 121.4(15)
C35 C34 Cl13 117.3(14)
C33 C34 Cl13 121.3(13)
C34 C35 C30 121.7(14)
C34 C35 Cl14 120.9(12)
C30 C35 Cl14 117.4(11)
C2A S1A C1A 94.6(7)
C4A N1A C3A 109.5(13)
C4A N1A C9A 125.5(11)
C3A N1A C9A 124.9(14)
C6A C1A S2A 121.0(8)
C6A C1A S1A 121.7(8)
S2A C1A S1A 117.3(6)
C5A S2A C1A 93.5(5)
C3A C2A C5A 106.7(16)
C3A C2A S1A 137.0(15)
C5A C2A S1A 116.3(13)
C7A S3A C6A 94.4(6)
C2A C3A N1A 108.0(16)
C2A C3A H3AA 126.0
N1A C3A H3AA 126.0
C6A S4A C8A 93.2(11)
C5A C4A N1A 106.9(10)
C5A C4A H4AA 126.6
N1A C4A H4AA 126.6
C4A C5A C2A 108.8(11)
C4A C5A S2A 134.0(9)
C2A C5A S2A 117.2(10)
C1A C6A S4A 123.6(9)
C1A C6A S3A 121.5(9)
S4A C6A S3A 114.9(7)
C8A C7A S3A 116.7(16)
C8A C7A H7AA 121.6
S3A C7A H7AA 121.6
C7A C8A S4A 120(2)
C7A C8A H8AA 120.1
S4A C8A H8AA 120.1
C10A C9A C14A 119.9(18)
C10A C9A N1A 119.9(16)
C14A C9A N1A 120.2(16)
C9A C10A C11A 116.9(19)
C9A C10A H10B 121.5
C11A C10A H10B 121.5
C12A C11A C10A 124(2)
C12A C11A H11B 117.9
C10A C11A H11B 117.9
C13A C12A C11A 115(2)
C13A C12A C15A 123(2)
C11A C12A C15A 122(2)
C12A C13A C14A 122(2)
C12A C13A H13B 119.0
C14A C13A H13B 119.0
C13A C14A C9A 121.7(18)
C13A C14A H14B 119.1
C9A C14A H14B 119.1
C16A C15A C12A 128(2)
C16A C15A H15B 115.9
C12A C15A H15B 115.9
C15A C16A C17A 128.3(19)
C15A C16A H16B 115.9
C17A C16A H16B 115.9
C18A C17A C22A 113.7(14)
C18A C17A C16A 118.6(14)
C22A C17A C16A 127.6(16)
C17A C18A C19A 123.1(12)
C17A C18A Cl1A 119.9(11)
C19A C18A Cl1A 116.9(11)
C20A C19A C18A 122.4(12)
C20A C19A Cl2A 119.5(11)
C18A C19A Cl2A 117.9(11)
C21A C20A C19A 112.8(13)
C21A C20A C23A 123.2(12)
C19A C20A C23A 123.7(12)
C22A C21A C20A 123.8(15)
C22A C21A Cl3A 118.4(14)
C20A C21A Cl3A 117.8(12)
C21A C22A C17A 123.3(17)
C21A C22A Cl4A 117.9(15)
C17A C22A Cl4A 118.8(16)
C20A C23A C24A 118.5(11)
C20A C23A C30A 120.2(12)
C24A C23A C30A 121.3(12)
C25A C24A C29A 119.8(13)
C25A C24A C23A 120.8(12)
C29A C24A C23A 119.4(12)
C24A C25A C26A 120.7(13)
C24A C25A Cl5A 120.2(11)
C26A C25A Cl5A 119.0(11)
C25A C26A C27A 117.7(14)
C25A C26A Cl6A 120.3(12)
C27A C26A Cl6A 122.0(13)
C28A C27A C26A 121.1(15)
C28A C27A Cl7A 123.4(15)
C26A C27A Cl7A 115.5(14)
C27A C28A C29A 120.1(15)
C27A C28A Cl8A 117.9(15)
C29A C28A Cl8A 122.0(13)
C28A C29A C24A 120.5(13)
C28A C29A Cl9A 116.1(12)
C24A C29A Cl9A 123.0(11)
C35A C30A C31A 116.7(14)
C35A C30A C23A 124.9(15)
C31A C30A C23A 118.4(15)
C32A C31A C30A 119.6(18)
C32A C31A Cl31 119.4(16)
C30A C31A Cl31 121.0(13)
C33A C32A C31A 119.6(18)
C33A C32A Cl32 121.8(15)
C31A C32A Cl32 118.2(19)
C32A C33A C34A 121.6(15)
C32A C33A Cl33 117.6(16)
C34A C33A Cl33 120.7(16)
C35A C34A C33A 116.6(16)
C35A C34A Cl34 125.3(15)
C33A C34A Cl34 117.9(13)
C34A C35A C30A 125.4(16)
C34A C35A Cl35 116.0(14)
C30A C35A Cl35 118.1(12)

loop_
_geom_bond_atom_site_label_1
_geom_bond_atom_site_label_2
_geom_bond_distance
Cl1 C18 1.705(19)
S1 C1 1.757(11)
S1 C2 1.758(10)
N1 C4 1.37(2)
N1 C3 1.390(13)
N1 C9 1.422(18)
C1 C6 1.372(13)
C1 S2 1.756(12)
Cl2 C19 1.717(17)
S2 C5 1.761(18)
C2 C3 1.351(13)
C2 C5 1.385(18)
S3 C7 1.72(3)
S3 C6 1.776(13)
C3 H3A 0.9300
Cl3 C21 1.713(15)
Cl4 C22 1.738(14)
S4 C8 1.725(14)
S4 C6 1.728(12)
C4 C5 1.39(3)
C4 H4A 0.9300
Cl5 C25 1.718(19)
Cl6 C26 1.73(2)
Cl7 C27 1.696(15)
C7 C8 1.32(2)
C7 H7 0.9300
Cl8 C28 1.762(16)
C8 H8A 0.9300
Cl9 C29 1.712(18)
C9 C14 1.38(3)
C9 C10 1.38(3)
Cl10 C31 1.742(15)
C10 C11 1.40(3)
C10 H10A 0.9300
Cl11 C32 1.726(19)
C11 C12 1.41(3)
C11 H11A 0.9300
Cl12 C33 1.701(15)
C12 C13 1.38(3)
C12 C15 1.49(3)
Cl13 C34 1.735(17)
C13 C14 1.35(3)
C13 H13A 0.9300
Cl14 C35 1.721(14)
C14 H14A 0.9300
C15 C16 1.32(3)
C15 H15A 0.9300
C16 C17 1.49(2)
C16 H16A 0.9300
C17 C18 1.41(2)
C17 C22 1.42(2)
C18 C19 1.41(3)
C19 C20 1.42(2)
C20 C21 1.400(18)
C20 C23 1.481(18)
C21 C22 1.344(19)
C23 C24 1.446(18)
C23 C30 1.462(17)
C24 C25 1.40(2)
C24 C29 1.43(2)
C25 C26 1.37(2)
C26 C27 1.39(3)
C27 C28 1.33(2)
C28 C29 1.44(2)
C30 C31 1.422(19)
C30 C35 1.424(18)
C31 C32 1.37(2)
C32 C33 1.38(2)
C33 C34 1.38(2)
C34 C35 1.37(2)
S1A C2A 1.73(2)
S1A C1A 1.782(12)
Cl1A C18A 1.732(13)
N1A C4A 1.391(13)
N1A C3A 1.40(2)
N1A C9A 1.423(18)
C1A C6A 1.362(13)
C1A S2A 1.759(10)
Cl2A C19A 1.738(14)
S2A C5A 1.757(11)
C2A C3A 1.35(3)
C2A C5A 1.455(19)
Cl3A C21A 1.745(17)
S3A C7A 1.733(13)
S3A C6A 1.745(12)
C3A H3AA 0.9300
S4A C6A 1.724(13)
S4A C8A 1.74(3)
Cl4A C22A 1.771(19)
C4A C5A 1.356(13)
C4A H4AA 0.9300
Cl5A C25A 1.704(15)
Cl6A C26A 1.697(17)
Cl7A C27A 1.710(16)
C7A C8A 1.28(3)
C7A H7AA 0.9300
Cl8A C28A 1.702(16)
C8A H8AA 0.9300
Cl9A C29A 1.709(14)
C9A C10A 1.35(2)
C9A C14A 1.37(2)
C10A C11A 1.41(3)
C10A H10B 0.9300
C11A C12A 1.39(3)
C11A H11B 0.9300
C12A C13A 1.36(3)
C12A C15A 1.46(3)
C13A C14A 1.37(3)
C13A H13B 0.9300
C14A H14B 0.9300
C15A C16A 1.29(3)
C15A H15B 0.9300
C16A C17A 1.44(2)
C16A H16B 0.9300
C17A C18A 1.367(19)
C17A C22A 1.41(2)
C18A C19A 1.415(18)
C19A C20A 1.406(18)
C20A C21A 1.40(2)
C20A C23A 1.441(17)
C21A C22A 1.37(3)
C23A C24A 1.475(17)
C23A C30A 1.491(18)
C24A C25A 1.388(18)
C24A C29A 1.399(18)
C25A C26A 1.407(19)
C26A C27A 1.44(2)
C27A C28A 1.37(2)
C28A C29A 1.39(2)
C30A C35A 1.38(2)
C30A C31A 1.43(2)
C31A C32A 1.41(2)
C31A Cl31 1.71(2)
C32A C33A 1.36(3)
C32A Cl32 1.72(2)
C33A C34A 1.43(2)
C33A Cl33 1.730(17)
C34A C35A 1.36(2)
C34A Cl34 1.666(18)
C35A Cl35 1.719(17)

loop_
_geom_torsion_atom_site_label_1
_geom_torsion_atom_site_label_2
_geom_torsion_atom_site_label_3
_geom_torsion_atom_site_label_4
_geom_torsion
C2 S1 C1 C6 166.2(9)
C2 S1 C1 S2 -13.3(7)
C6 C1 S2 C5 -166.2(10)
S1 C1 S2 C5 13.4(9)
C1 S1 C2 C3 -173.8(12)
C1 S1 C2 C5 7.4(11)
C5 C2 C3 N1 1.6(14)
S1 C2 C3 N1 -177.3(9)
C4 N1 C3 C2 -1.3(14)
C9 N1 C3 C2 -178.0(12)
C3 N1 C4 C5 0.5(17)
C9 N1 C4 C5 177.2(14)
C3 C2 C5 C4 -1.4(17)
S1 C2 C5 C4 177.8(11)
C3 C2 C5 S2 -178.6(10)
S1 C2 C5 S2 0.5(16)
N1 C4 C5 C2 0.5(18)
N1 C4 C5 S2 177.2(14)
C1 S2 C5 C2 -8.1(13)
C1 S2 C5 C4 175.5(18)
S2 C1 C6 S4 -176.9(6)
S1 C1 C6 S4 3.5(14)
S2 C1 C6 S3 1.3(14)
S1 C1 C6 S3 -178.2(6)
C8 S4 C6 C1 -171.8(10)
C8 S4 C6 S3 9.9(8)
C7 S3 C6 C1 171.9(11)
C7 S3 C6 S4 -9.7(9)
C6 S3 C7 C8 5.5(15)
S3 C7 C8 S4 1(2)
C6 S4 C8 C7 -6.6(14)
C4 N1 C9 C14 31(2)
C3 N1 C9 C14 -153.0(14)
C4 N1 C9 C10 -149.1(16)
C3 N1 C9 C10 27(2)
C14 C9 C10 C11 -2(3)
N1 C9 C10 C11 178.0(15)
C9 C10 C11 C12 1(2)
C10 C11 C12 C13 1(2)
C10 C11 C12 C15 179.9(15)
C11 C12 C13 C14 -3(2)
C15 C12 C13 C14 178.3(13)
C12 C13 C14 C9 2(2)
C10 C9 C14 C13 0(3)
N1 C9 C14 C13 -179.7(14)
C13 C12 C15 C16 174.8(17)
C11 C12 C15 C16 -4(3)
C12 C15 C16 C17 175.7(16)
C15 C16 C17 C18 46(3)
C15 C16 C17 C22 -138.6(18)
C22 C17 C18 C19 4(2)
C16 C17 C18 C19 179.7(15)
C22 C17 C18 Cl1 -172.5(11)
C16 C17 C18 Cl1 3(2)
C17 C18 C19 C20 5(2)
Cl1 C18 C19 C20 -178.6(12)
C17 C18 C19 Cl2 -169.5(12)
Cl1 C18 C19 Cl2 7(2)
C18 C19 C20 C21 -9(2)
Cl2 C19 C20 C21 165.3(12)
C18 C19 C20 C23 169.9(14)
Cl2 C19 C20 C23 -16(2)
C19 C20 C21 C22 4(2)
C23 C20 C21 C22 -174.8(13)
C19 C20 C21 Cl3 178.1(12)
C23 C20 C21 Cl3 -0.4(19)
C20 C21 C22 C17 5(2)
Cl3 C21 C22 C17 -169.0(11)
C20 C21 C22 Cl4 -177.1(10)
Cl3 C21 C22 Cl4 8.5(17)
C18 C17 C22 C21 -9(2)
C16 C17 C22 C21 175.1(14)
C18 C17 C22 Cl4 173.0(11)
C16 C17 C22 Cl4 -2(2)
C21 C20 C23 C24 -40(2)
C19 C20 C23 C24 141.7(16)
C21 C20 C23 C30 136.8(14)
C19 C20 C23 C30 -42(2)
C30 C23 C24 C25 -45(2)
C20 C23 C24 C25 131.8(16)
C30 C23 C24 C29 132.1(14)
C20 C23 C24 C29 -51(2)
C29 C24 C25 C26 4(2)
C23 C24 C25 C26 -178.9(16)
C29 C24 C25 Cl5 177.6(11)
C23 C24 C25 Cl5 -5(2)
C24 C25 C26 C27 -4(3)
Cl5 C25 C26 C27 -177.8(14)
C24 C25 C26 Cl6 -178.8(13)
Cl5 C25 C26 Cl6 8(2)
C25 C26 C27 C28 6(3)
Cl6 C26 C27 C28 -179.0(13)
C25 C26 C27 Cl7 -178.1(15)
Cl6 C26 C27 Cl7 -3(2)
C26 C27 C28 C29 -8(3)
Cl7 C27 C28 C29 175.8(11)
C26 C27 C28 Cl8 -180.0(13)
Cl7 C27 C28 Cl8 4(2)
C25 C24 C29 C28 -6(2)
C23 C24 C29 C28 176.9(12)
C25 C24 C29 Cl9 175.4(11)
C23 C24 C29 Cl9 -1.7(18)
C27 C28 C29 C24 8(2)
Cl8 C28 C29 C24 -179.4(11)
C27 C28 C29 Cl9 -172.9(13)
Cl8 C28 C29 Cl9 -0.8(17)
C24 C23 C30 C31 133.7(15)
C20 C23 C30 C31 -43(2)
C24 C23 C30 C35 -51(2)
C20 C23 C30 C35 131.7(15)
C35 C30 C31 C32 -2(2)
C23 C30 C31 C32 173.4(15)
C35 C30 C31 Cl10 171.1(11)
C23 C30 C31 Cl10 -14(2)
C30 C31 C32 C33 3(3)
Cl10 C31 C32 C33 -169.7(13)
C30 C31 C32 Cl11 179.9(12)
Cl10 C31 C32 Cl11 7(2)
C31 C32 C33 C34 0(2)
Cl11 C32 C33 C34 -177.1(13)
C31 C32 C33 Cl12 178.6(13)
Cl11 C32 C33 Cl12 2(2)
C32 C33 C34 C35 -4(2)
Cl12 C33 C34 C35 176.9(12)
C32 C33 C34 Cl13 178.0(12)
Cl12 C33 C34 Cl13 -1.1(19)
C33 C34 C35 C30 6(2)
Cl13 C34 C35 C30 -176.3(11)
C33 C34 C35 Cl14 -174.7(12)
Cl13 C34 C35 Cl14 3.3(18)
C31 C30 C35 C34 -3(2)
C23 C30 C35 C34 -177.7(15)
C31 C30 C35 Cl14 177.7(11)
C23 C30 C35 Cl14 3(2)
C2A S1A C1A C6A -169.9(10)
C2A S1A C1A S2A 10.3(8)
C6A C1A S2A C5A 169.6(10)
S1A C1A S2A C5A -10.6(7)
C1A S1A C2A C3A 175.0(18)
C1A S1A C2A C5A -5.3(11)
C5A C2A C3A N1A -1.2(17)
S1A C2A C3A N1A 178.5(13)
C4A N1A C3A C2A 2.3(17)
C9A N1A C3A C2A 178.7(14)
C3A N1A C4A C5A -2.5(15)
C9A N1A C4A C5A -178.9(13)
N1A C4A C5A C2A 1.7(13)
N1A C4A C5A S2A -177.1(9)
C3A C2A C5A C4A -0.4(15)
S1A C2A C5A C4A 179.9(9)
C3A C2A C5A S2A 178.7(10)
S1A C2A C5A S2A -1.0(14)
C1A S2A C5A C4A -174.4(12)
C1A S2A C5A C2A 6.8(10)
S2A C1A C6A S4A -180.0(7)
S1A C1A C6A S4A 0.2(15)
S2A C1A C6A S3A 2.7(14)
S1A C1A C6A S3A -177.1(7)
C8A S4A C6A C1A 172.7(12)
C8A S4A C6A S3A -9.8(10)
C7A S3A C6A C1A -174.1(10)
C7A S3A C6A S4A 8.3(9)
C6A S3A C7A C8A -2.6(17)
S3A C7A C8A S4A -4(3)
C6A S4A C8A C7A 9(2)
C4A N1A C9A C10A -146.2(15)
C3A N1A C9A C10A 38(2)
C4A N1A C9A C14A 32(2)
C3A N1A C9A C14A -143.9(16)
C14A C9A C10A C11A -3(3)
N1A C9A C10A C11A 175.0(15)
C9A C10A C11A C12A 2(3)
C10A C11A C12A C13A 0(3)
C10A C11A C12A C15A -174.3(19)
C11A C12A C13A C14A -1(3)
C15A C12A C13A C14A 173.2(18)
C12A C13A C14A C9A 0(3)
C10A C9A C14A C13A 2(3)
N1A C9A C14A C13A -175.9(15)
C13A C12A C15A C16A 3(3)
C11A C12A C15A C16A 177(2)
C12A C15A C16A C17A -174.5(19)
C15A C16A C17A C18A 143(2)
C15A C16A C17A C22A -37(3)
C22A C17A C18A C19A 8(2)
C16A C17A C18A C19A -171.4(15)
C22A C17A C18A Cl1A -171.7(12)
C16A C17A C18A Cl1A 9(2)
C17A C18A C19A C20A -4(2)
Cl1A C18A C19A C20A 175.3(11)
C17A C18A C19A Cl2A 171.0(12)
Cl1A C18A C19A Cl2A -9.6(16)
C18A C19A C20A C21A -4(2)
Cl2A C19A C20A C21A -179.4(11)
C18A C19A C20A C23A 169.5(13)
Cl2A C19A C20A C23A -5.6(19)
C19A C20A C21A C22A 9(2)
C23A C20A C21A C22A -164.9(16)
C19A C20A C21A Cl3A -168.3(11)
C23A C20A C21A Cl3A 18(2)
C20A C21A C22A C17A -6(3)
Cl3A C21A C22A C17A 171.6(13)
C20A C21A C22A Cl4A 176.7(12)
Cl3A C21A C22A Cl4A -6(2)
C18A C17A C22A C21A -3(3)
C16A C17A C22A C21A 175.9(19)
C18A C17A C22A Cl4A 174.5(12)
C16A C17A C22A Cl4A -6(3)
C21A C20A C23A C24A 39(2)
C19A C20A C23A C24A -133.7(14)
C21A C20A C23A C30A -138.2(15)
C19A C20A C23A C30A 49(2)
C20A C23A C24A C25A 48.0(19)
C30A C23A C24A C25A -134.4(14)
C20A C23A C24A C29A -132.6(14)
C30A C23A C24A C29A 45(2)
C29A C24A C25A C26A 6(2)
C23A C24A C25A C26A -174.4(13)
C29A C24A C25A Cl5A -170.2(11)
C23A C24A C25A Cl5A 9.3(19)
C24A C25A C26A C27A -4(2)
Cl5A C25A C26A C27A 171.9(12)
C24A C25A C26A Cl6A 175.9(12)
Cl5A C25A C26A Cl6A -8(2)
C25A C26A C27A C28A 1(2)
Cl6A C26A C27A C28A -179.4(14)
C25A C26A C27A Cl7A -178.7(12)
Cl6A C26A C27A Cl7A 1.0(19)
C26A C27A C28A C29A 1(3)
Cl7A C27A C28A C29A -179.5(12)
C26A C27A C28A Cl8A -177.8(13)
Cl7A C27A C28A Cl8A 2(2)
C27A C28A C29A C24A 1(2)
Cl8A C28A C29A C24A 179.4(12)
C27A C28A C29A Cl9A 174.1(13)
Cl8A C28A C29A Cl9A -7(2)
C25A C24A C29A C28A -4(2)
C23A C24A C29A C28A 176.3(14)
C25A C24A C29A Cl9A -177.2(12)
C23A C24A C29A Cl9A 3.4(19)
C20A C23A C30A C35A 44(2)
C24A C23A C30A C35A -133.8(16)
C20A C23A C30A C31A -135.5(15)
C24A C23A C30A C31A 46.9(19)
C35A C30A C31A C32A 4(2)
C23A C30A C31A C32A -176.4(14)
C35A C30A C31A Cl31 -175.5(12)
C23A C30A C31A Cl31 3.8(19)
C30A C31A C32A C33A -7(3)
Cl31 C31A C32A C33A 172.9(14)
C30A C31A C32A Cl32 -179.2(12)
Cl31 C31A C32A Cl32 1(2)
C31A C32A C33A C34A 8(3)
Cl32 C32A C33A C34A 180.0(14)
C31A C32A C33A Cl33 -175.8(14)
Cl32 C32A C33A Cl33 -4(2)
C32A C33A C34A C35A -6(3)
Cl33 C33A C34A C35A 177.6(12)
C32A C33A C34A Cl34 178.0(14)
Cl33 C33A C34A Cl34 2(2)
C33A C34A C35A C30A 4(3)
Cl34 C34A C35A C30A 179.2(13)
C33A C34A C35A Cl35 175.6(12)
Cl34 C34A C35A Cl35 -9(2)
C31A C30A C35A C34A -3(2)
C23A C30A C35A C34A 177.8(14)
C31A C30A C35A Cl35 -174.6(11)
C23A C30A C35A Cl35 6(2)
